data_4116159
loop_
_publ_author_name
'Zhengkun Yu'
'Joanne M. Wittbrodt'
'Mary Jane Heeg'
'H. Bernhard Schlegel'
'Charles H. Winter'

_publ_section_title
;
 Unusually Stable Pyrazolate-Bridged Dialuminum Complexes Containing
 Bridging Methyl Groups
;
_journal_name_full 'Journal of the American Chemical Society'
_journal_page_first 9338
_journal_page_last 9339
_journal_paper_doi 10.1021/ja001822z
_journal_volume 122
_journal_year 2000
_chemical_formula_sum 'C20 H26 Al2 N2'
_chemical_formula_weight 348.39
_space_group_IT_number 36
_symmetry_cell_setting orthorhombic
_symmetry_space_group_name_Hall 'C 2c -2'
_symmetry_space_group_name_H-M 'C m c 21'
_atom_sites_solution_hydrogens geom
_atom_sites_solution_primary direct
_atom_sites_solution_secondary difmap
_audit_creation_method SHELXL
_cell_angle_alpha 90.00
_cell_angle_beta 90.00
_cell_angle_gamma 90.00
_cell_formula_units_Z 4
_cell_length_a 22.448(5)
_cell_length_b 10.029(2)
_cell_length_c 9.4089(14)
_cell_measurement_reflns_used 721
_cell_measurement_temperature 295(2)
_cell_volume 2118.2(7)
_computing_cell_refinement 'Bruker SAINT'
_computing_data_collection 'Bruker SMART'
_computing_data_reduction 'Bruker SAINT'
_computing_molecular_graphics SHELXTL-Plus
_computing_publication_material SHELXL-93
_computing_structure_refinement 'SHELXL-93 (Sheldrick, 1993)'
_computing_structure_solution 'SHELXS-86 (Sheldrick, 1990)'
_diffrn_ambient_temperature 295(2)
_diffrn_measurement_device 'Bruker P4/CCD'
_diffrn_measurement_method 'SMART CCD'
_diffrn_radiation_monochromator graphite
_diffrn_radiation_source 'fine-focus sealed tube'
_diffrn_radiation_type MoK\a
_diffrn_radiation_wavelength 0.71073
_diffrn_reflns_av_R_equivalents 0.186
_diffrn_reflns_av_sigmaI/netI 0.1389
_diffrn_reflns_limit_h_max 29
_diffrn_reflns_limit_h_min 0
_diffrn_reflns_limit_k_max 13
_diffrn_reflns_limit_k_min 0
_diffrn_reflns_limit_l_max 4
_diffrn_reflns_limit_l_min -12
_diffrn_reflns_number 13117
_diffrn_reflns_theta_max 28.45
_diffrn_reflns_theta_min 1.81
_exptl_absorpt_coefficient_mu 0.140
_exptl_absorpt_correction_type multi-scan
_exptl_crystal_colour colorless
_exptl_crystal_density_diffrn 1.092
_exptl_crystal_description needle
_exptl_crystal_F_000 744
_exptl_crystal_size_max 0.20
_exptl_crystal_size_mid 0.12
_exptl_crystal_size_min 0.04
_refine_diff_density_max 0.153
_refine_diff_density_min -0.168
_refine_diff_density_rms 0.041
_refine_ls_abs_structure_details 'Flack H D (1983), Acta Cryst. A39, 876-881'
_refine_ls_abs_structure_Flack 0.07(47)
_refine_ls_extinction_coef 0.0010(6)
_refine_ls_extinction_expression Fc^*^=kFc[1+0.001xFc^2^\l^3^/sin(2\q)]^-1/4^
_refine_ls_extinction_method SHELXL
_refine_ls_goodness_of_fit_all 1.045
_refine_ls_goodness_of_fit_obs 1.310
_refine_ls_matrix_type full
_refine_ls_number_parameters 127
_refine_ls_number_reflns 1604
_refine_ls_number_restraints 1
_refine_ls_restrained_S_all 1.044
_refine_ls_restrained_S_obs 1.309
_refine_ls_R_factor_all 0.2015
_refine_ls_R_factor_obs 0.0745
_refine_ls_shift/esd_max -2.438
_refine_ls_shift/esd_mean 0.127
_refine_ls_structure_factor_coef Fsqd
_refine_ls_weighting_details 'w=1/[\s^2^(Fo^2^)+(0.0510P)^2^+0.0000P] where P=(Fo^2^+2Fc^2^)/3'
_refine_ls_weighting_scheme calc
_refine_ls_wR_factor_all 0.1498
_refine_ls_wR_factor_obs 0.1163
_reflns_number_observed 685
_reflns_number_total 1604
_reflns_observed_criterion >2sigma(I)
_cod_data_source_file ja001822z.cif
_cod_data_source_block fish(1)
_cod_depositor_comments
;
The following automatic conversions were performed:

'_refine_ls_weighting_scheme' value 'calc
w=1/[\s^2^(Fo^2^)+(0.0510P)^2^+0.0000P] where P=(Fo^2^+2Fc^2^)/3' was
changed to 'calc'. New tag '_refine_ls_weighting_details' was
created. The value of the new tag was set to
'w=1/[\s^2^(Fo^2^)+(0.0510P)^2^+0.0000P] where P=(Fo^2^+2Fc^2^)/3'.

Automatic conversion script
Id: cif_fix_values 3143 2015-03-26 13:38:13Z robertas 
;
_cod_database_code 4116159

loop_
_symmetry_equiv_pos_as_xyz
'x, y, z'
'-x, -y, z+1/2'
'x, -y, z+1/2'
'-x, y, z'
'x+1/2, y+1/2, z'
'-x+1/2, -y+1/2, z+1/2'
'x+1/2, -y+1/2, z+1/2'
'-x+1/2, y+1/2, z'

loop_
_atom_site_aniso_label
_atom_site_aniso_U_11
_atom_site_aniso_U_22
_atom_site_aniso_U_33
_atom_site_aniso_U_23
_atom_site_aniso_U_13
_atom_site_aniso_U_12
Al1 0.0689(13) 0.0558(11) 0.0660(13) -0.001(2) 0.0161(15) -0.0047(13)
N1 0.044(3) 0.059(3) 0.056(3) 0.007(3) -0.006(3) -0.004(3)
C1 0.101(12) 0.051(9) 0.137(19) 0.034(10) 0.000 0.000
C2 0.138(8) 0.076(5) 0.078(6) 0.007(5) 0.043(7) -0.008(6)
C3 0.072(5) 0.071(5) 0.117(7) -0.005(6) 0.037(5) -0.014(4)
C4 0.051(4) 0.046(4) 0.061(5) 0.007(4) -0.005(4) 0.001(4)
C5 0.064(7) 0.045(6) 0.061(7) 0.006(5) 0.000 0.000
C6 0.051(4) 0.058(4) 0.057(5) -0.001(4) -0.003(4) 0.004(4)
C7 0.066(5) 0.085(6) 0.086(7) 0.006(5) -0.005(5) 0.008(4)
C8 0.060(6) 0.102(7) 0.140(10) 0.003(7) -0.009(6) 0.008(5)
C9 0.050(6) 0.120(9) 0.182(13) 0.022(9) -0.022(8) -0.011(6)
C10 0.092(7) 0.130(8) 0.116(10) -0.004(7) -0.052(7) -0.014(7)
C11 0.068(6) 0.093(6) 0.100(8) -0.003(6) -0.012(5) 0.004(5)

loop_
_atom_site_label
_atom_site_type_symbol
_atom_site_fract_x
_atom_site_fract_y
_atom_site_fract_z
_atom_site_U_iso_or_equiv
_atom_site_thermal_displace_type
_atom_site_occupancy
_atom_site_calc_flag
_atom_site_refinement_flags
Al1 Al 0.56827(9) 0.8392(2) 0.9154(3) 0.0635(7) Uani 1 d .
N1 N 0.5305(2) 0.7348(5) 1.0636(6) 0.0530(14) Uani 1 d .
C1 C 0.5000 0.9899(16) 0.8618(23) 0.097(7) Uani 1 d S
C2 C 0.5859(3) 0.7315(7) 0.7491(9) 0.097(3) Uani 1 d .
H2A H 0.6196(14) 0.6754(36) 0.7685(20) 0.146 Uiso 1 calc R
H2B H 0.5948(22) 0.7887(7) 0.6701(16) 0.146 Uiso 1 calc R
H2C H 0.5520(9) 0.6771(37) 0.7266(33) 0.146 Uiso 1 calc R
C3 C 0.6288(3) 0.9507(7) 1.0041(9) 0.087(3) Uani 1 d .
H3A H 0.6452(14) 1.0104(31) 0.9346(14) 0.130 Uiso 1 calc R
H3B H 0.6599(10) 0.8953(7) 1.0418(43) 0.130 Uiso 1 calc R
H3C H 0.6111(5) 1.0014(35) 1.0797(32) 0.130 Uiso 1 calc R
C4 C 0.5488(3) 0.6743(6) 1.1830(8) 0.052(2) Uani 1 d .
C5 C 0.5000 0.6329(8) 1.2606(11) 0.057(3) Uani 1 d S
H5 H 0.5000 0.5871(8) 1.3465(11) 0.068 Uiso 1 calc SR
C6 C 0.6127(3) 0.6540(6) 1.2100(8) 0.055(2) Uani 1 d .
C7 C 0.6508(3) 0.6125(8) 1.1058(9) 0.079(2) Uani 1 d .
H7 H 0.6361(3) 0.5916(8) 1.0161(9) 0.095 Uiso 1 calc R
C8 C 0.7111(4) 0.6016(8) 1.1329(12) 0.101(3) Uani 1 d .
H8 H 0.7368(4) 0.5737(8) 1.0615(12) 0.121 Uiso 1 calc R
C9 C 0.7329(4) 0.6318(10) 1.2646(15) 0.117(4) Uani 1 d .
H9 H 0.7736(4) 0.6269(10) 1.2818(15) 0.141 Uiso 1 calc R
C10 C 0.6950(5) 0.6693(10) 1.3717(11) 0.113(4) Uani 1 d .
H10 H 0.7097(5) 0.6863(10) 1.4622(11) 0.135 Uiso 1 calc R
C11 C 0.6351(4) 0.6816(8) 1.3446(10) 0.087(3) Uani 1 d .
H11 H 0.6095(4) 0.7086(8) 1.4167(10) 0.104 Uiso 1 calc R
H11A H 0.5188(38) 0.9348(80) 0.8752(96) 0.000(34) Uiso 0.50 d P
H11B H 0.5326(69) 0.9854(172) 0.7730(204) 0.159(88) Uiso 0.50 d P
H11C H 0.4977(289) 1.0957(969) 0.8911(1248) 1.100(800) Uiso 0.50 d P

loop_
_atom_type_symbol
_atom_type_description
_atom_type_scat_dispersion_real
_atom_type_scat_dispersion_imag
_atom_type_scat_source
C C 0.0033 0.0016 'International Tables Vol C Tables 4.2.6.8 and 6.1.1.4'
H H 0.0000 0.0000 'International Tables Vol C Tables 4.2.6.8 and 6.1.1.4'
N N 0.0061 0.0033 'International Tables Vol C Tables 4.2.6.8 and 6.1.1.4'
Al Al 0.0645 0.0514 'International Tables Vol C Tables 4.2.6.8 and 6.1.1.4'

loop_
_geom_angle_atom_site_label_1
_geom_angle_atom_site_label_2
_geom_angle_atom_site_label_3
_geom_angle
_geom_angle_site_symmetry_1
_geom_angle_site_symmetry_3
N1 Al1 C3 107.9(3) . .
N1 Al1 C2 111.6(3) . .
C3 Al1 C2 121.5(3) . .
N1 Al1 C1 103.3(5) . .
C3 Al1 C1 100.9(4) . .
C2 Al1 C1 109.7(6) . .
C4 N1 N1 107.8(3) . 4_655
C4 N1 Al1 135.5(4) . .
N1 N1 Al1 115.9(2) 4_655 .
Al1 C1 Al1 87.8(6) . 4_655
N1 C4 C5 109.7(6) . .
N1 C4 C6 120.4(6) . .
C5 C4 C6 129.9(7) . .
C4 C5 C4 105.0(9) 4_655 .
C7 C6 C11 119.2(7) . .
C7 C6 C4 122.0(7) . .
C11 C6 C4 118.9(7) . .
C6 C7 C8 120.3(8) . .
C9 C8 C7 120.0(9) . .
C10 C9 C8 120.3(9) . .
C9 C10 C11 119.7(10) . .
C10 C11 C6 120.4(8) . .

loop_
_geom_bond_atom_site_label_1
_geom_bond_atom_site_label_2
_geom_bond_distance
_geom_bond_site_symmetry_2
Al1 N1 1.939(6) .
Al1 C3 1.947(7) .
Al1 C2 1.942(8) .
Al1 C1 2.211(12) .
N1 C4 1.340(8) .
N1 N1 1.370(9) 4_655
C1 Al1 2.211(12) 4_655
C4 C5 1.379(8) .
C4 C6 1.471(9) .
C5 C4 1.379(8) 4_655
C6 C7 1.367(9) .
C6 C11 1.391(10) .
C7 C8 1.382(9) .
C8 C9 1.366(13) .
C9 C10 1.371(12) .
C10 C11 1.373(10) .
